data_7205897
loop_
_publ_author_name
'Furman, Joshua D.'
'Melot, Brent C.'
'Teat, Simon J.'
'Mikhailovsky, Alexander A.'
'Cheetham, Anthony K.'

_publ_section_title
;
 Towards enhanced ligand-centred photoluminescence in inorganic-organic
 frameworks for solid state lighting.
;
_journal_issue 17
_journal_name_full 'Physical chemistry chemical physics : PCCP'
_journal_page_first 7622
_journal_page_last 7629
_journal_paper_doi 10.1039/c0cp01717e
_journal_volume 13
_journal_year 2011
_chemical_formula_sum 'C15 H8 Ba O6'
_chemical_formula_weight 421.55
_chemical_name_systematic ?
_space_group_IT_number 1
_symmetry_cell_setting triclinic
_symmetry_space_group_name_Hall 'P 1'
_symmetry_space_group_name_H-M 'P 1'
_atom_sites_solution_hydrogens geom
_atom_sites_solution_primary direct
_atom_sites_solution_secondary difmap
_audit_creation_method SHELXL-97
_cell_angle_alpha 82.763(2)
_cell_angle_beta 84.102(2)
_cell_angle_gamma 66.047(2)
_cell_formula_units_Z 2
_cell_length_a 6.7676(6)
_cell_length_b 7.2311(7)
_cell_length_c 14.1591(13)
_cell_measurement_reflns_used 9981
_cell_measurement_temperature 100(2)
_cell_measurement_theta_max 33.59
_cell_measurement_theta_min 3.17
_cell_volume 627.17(10)
_computing_cell_refinement 'Bruker SAINT v7.60a'
_computing_data_collection 'Bruker APEX 2'
_computing_data_reduction 'Bruker SAINT v7.60a'
_computing_molecular_graphics 'Bruker SHELXTL'
_computing_publication_material 'Bruker SHELXTL & local programs'
_computing_structure_refinement 'Bruker SHELXTL'
_computing_structure_solution 'SIR97 run through WinGX'
_diffrn_ambient_temperature 100(2)
_diffrn_measured_fraction_theta_full 0.991
_diffrn_measured_fraction_theta_max 0.974
_diffrn_measurement_device_type 'Bruker APEX II CCD diffractometer'
_diffrn_measurement_method '\w rotation with narrow frames'
_diffrn_radiation_monochromator 'silicon 111'
_diffrn_radiation_source 'Advanced Light Source station 11.3.1'
_diffrn_radiation_type synchrotron
_diffrn_radiation_wavelength 0.77490
_diffrn_reflns_av_R_equivalents 0.0502
_diffrn_reflns_av_sigmaI/netI 0.0307
_diffrn_reflns_limit_h_max 9
_diffrn_reflns_limit_h_min -9
_diffrn_reflns_limit_k_max 10
_diffrn_reflns_limit_k_min -10
_diffrn_reflns_limit_l_max 20
_diffrn_reflns_limit_l_min 0
_diffrn_reflns_number 20394
_diffrn_reflns_theta_full 30.00
_diffrn_reflns_theta_max 33.59
_diffrn_reflns_theta_min 3.17
_diffrn_standards_number 0
_exptl_absorpt_coefficient_mu 3.994
_exptl_absorpt_correction_T_max 0.86
_exptl_absorpt_correction_T_min 0.60
_exptl_absorpt_correction_type multi-scan
_exptl_absorpt_process_details 'TWINABS v2008/2 Bruker AXS Madison WI USA'
_exptl_crystal_colour yellow
_exptl_crystal_density_diffrn 2.232
_exptl_crystal_density_method 'not measured'
_exptl_crystal_description plate
_exptl_crystal_F_000 404
_exptl_crystal_size_max 0.12
_exptl_crystal_size_mid 0.08
_exptl_crystal_size_min 0.02
_refine_diff_density_max 2.097
_refine_diff_density_min -1.188
_refine_diff_density_rms 0.156
_refine_ls_abs_structure_details 'Flack H D (1983), Acta Cryst. A39, 876-881'
_refine_ls_abs_structure_Flack 0.153(19)
_refine_ls_extinction_method none
_refine_ls_goodness_of_fit_ref 1.054
_refine_ls_hydrogen_treatment constr
_refine_ls_matrix_type full
_refine_ls_number_parameters 398
_refine_ls_number_reflns 3737
_refine_ls_number_restraints 3
_refine_ls_restrained_S_all 1.054
_refine_ls_R_factor_all 0.0267
_refine_ls_R_factor_gt 0.0261
_refine_ls_shift/su_max 0.001
_refine_ls_shift/su_mean 0.000
_refine_ls_structure_factor_coef Fsqd
_refine_ls_weighting_details 'calc w=1/[\s^2^(Fo^2^)+(0.0452P)^2^+0.7435P] where P=(Fo^2^+2Fc^2^)/3'
_refine_ls_weighting_scheme calc
_refine_ls_wR_factor_gt 0.0683
_refine_ls_wR_factor_ref 0.0687
_reflns_number_gt 3658
_reflns_number_total 3737
_reflns_threshold_expression I>2\s(I)
_cod_data_source_file c0cp01717e.txt
_cod_data_source_block bafdc
_cod_original_sg_symbol_H-M P1
_cod_database_code 7205897

loop_
_symmetry_equiv_pos_as_xyz
'x, y, z'

loop_
_atom_site_label
_atom_site_type_symbol
_atom_site_fract_x
_atom_site_fract_y
_atom_site_fract_z
_atom_site_U_iso_or_equiv
_atom_site_adp_type
_atom_site_occupancy
_atom_site_symmetry_multiplicity
_atom_site_calc_flag
_atom_site_refinement_flags
_atom_site_disorder_assembly
_atom_site_disorder_group
_atom_site_attached_hydrogens
Ba1 Ba -0.44486(4) 0.07350(4) 0.48042(2) 0.01216(10) Uani 1 1 d . . . 0
Ba2 Ba -0.10027(3) 0.43895(3) 0.39963(2) 0.01128(10) Uani 1 1 d . . . 0
O1 O -0.5167(8) 0.1399(7) 0.9452(4) 0.0159(9) Uani 1 1 d . . . 0
O2 O -0.6844(8) 0.3214(9) 1.3227(4) 0.0165(9) Uani 1 1 d . . . 0
O3 O -0.5113(8) 0.5070(8) 1.3557(4) 0.0143(8) Uani 1 1 d . . . 0
O4 O -0.3656(10) 0.3671(9) 0.5651(4) 0.0141(11) Uani 1 1 d . . . 0
O5 O -0.3650(12) 0.6748(11) 0.5374(5) 0.0152(13) Uani 1 1 d . . . 0
O6 O -0.0201(8) -0.3639(7) -0.0541(4) 0.0170(9) Uani 1 1 d . . . 0
O7 O -0.1618(13) -0.1851(11) 0.3246(5) 0.0184(14) Uani 1 1 d . . . 0
O8 O -0.1378(10) 0.1079(9) 0.3438(4) 0.0144(11) Uani 1 1 d . . . 0
O9 O -0.0552(7) -0.0691(7) -0.4314(4) 0.0125(8) Uani 1 1 d . . . 0
O10 O 0.1330(8) 0.1247(8) -0.4699(4) 0.0138(9) Uani 1 1 d . . . 0
C1 C -0.5581(9) 0.3631(9) 1.1264(4) 0.0103(10) Uani 1 1 d . . . 0
H1A H -0.5862 0.2452 1.1464 0.012 Uiso 1 1 calc R . . 0
C2 C -0.5519(12) 0.4881(12) 1.1928(6) 0.0111(14) Uani 1 1 d . . . 0
C3 C -0.5089(10) 0.6625(9) 1.1614(4) 0.0117(10) Uani 1 1 d . . . 0
H3A H -0.4985 0.7428 1.2074 0.014 Uiso 1 1 calc R . . 0
C4 C -0.4809(9) 0.7203(9) 1.0634(4) 0.0109(10) Uani 1 1 d . . . 0
H4A H -0.4571 0.8402 1.0427 0.013 Uiso 1 1 calc R . . 0
C5 C -0.4896(11) 0.5946(10) 0.9985(5) 0.0115(11) Uani 1 1 d . . . 0
C6 C -0.4653(10) 0.6111(10) 0.8928(5) 0.0116(11) Uani 1 1 d . . . 0
C7 C -0.4284(10) 0.7554(9) 0.8283(4) 0.0122(10) Uani 1 1 d . . . 0
H7A H -0.4183 0.8709 0.8492 0.015 Uiso 1 1 calc R . . 0
C8 C -0.4065(10) 0.7265(10) 0.7318(4) 0.0132(11) Uani 1 1 d . . . 0
H8A H -0.3784 0.8233 0.6869 0.016 Uiso 1 1 calc R . . 0
C9 C -0.4245(11) 0.5601(9) 0.6985(4) 0.0104(10) Uani 1 1 d . . . 0
C10 C -0.4623(10) 0.4141(9) 0.7644(4) 0.0120(10) Uani 1 1 d . . . 0
H10A H -0.4736 0.2991 0.7436 0.014 Uiso 1 1 calc R . . 0
C11 C -0.4825(11) 0.4425(9) 0.8603(5) 0.0108(10) Uani 1 1 d . . . 0
C12 C -0.5114(10) 0.3060(10) 0.9450(4) 0.0116(10) Uani 1 1 d . . . 0
C13 C -0.5223(10) 0.4155(9) 1.0309(5) 0.0107(10) Uani 1 1 d . . . 0
C14 C -0.5850(13) 0.4366(12) 1.2959(6) 0.0073(14) Uani 1 1 d . . . 0
C15 C -0.3871(17) 0.5347(15) 0.5937(7) 0.0115(17) Uani 1 1 d . . . 0
C16 C -0.0591(10) -0.1337(9) 0.1242(4) 0.0111(10) Uani 1 1 d . . . 0
H16A H -0.0883 -0.2503 0.1461 0.013 Uiso 1 1 calc R . . 0
C17 C -0.0561(11) -0.0012(10) 0.1884(5) 0.0122(11) Uani 1 1 d . . . 0
C18 C -0.0086(10) 0.1687(9) 0.1541(4) 0.0126(10) Uani 1 1 d . . . 0
H18A H -0.0037 0.2549 0.1984 0.015 Uiso 1 1 calc R . . 0
C19 C 0.0314(10) 0.2142(9) 0.0576(4) 0.0123(10) Uani 1 1 d . . . 0
H19A H 0.0646 0.3287 0.0360 0.015 Uiso 1 1 calc R . . 0
C20 C 0.0216(10) 0.0875(9) -0.0066(5) 0.0106(10) Uani 1 1 d . . . 0
C21 C 0.0443(11) 0.0979(9) -0.1123(5) 0.0115(10) Uani 1 1 d . . . 0
C22 C 0.0796(9) 0.2397(9) -0.1800(4) 0.0108(10) Uani 1 1 d . . . 0
H22A H 0.0972 0.3535 -0.1613 0.013 Uiso 1 1 calc R . . 0
C23 C 0.0884(10) 0.2105(9) -0.2766(4) 0.0125(11) Uani 1 1 d . . . 0
H23A H 0.1183 0.3030 -0.3236 0.015 Uiso 1 1 calc R . . 0
C24 C 0.0545(13) 0.0486(12) -0.3050(6) 0.0112(14) Uani 1 1 d . . . 0
C25 C 0.0198(10) -0.0950(10) -0.2369(4) 0.0123(10) Uani 1 1 d . . . 0
H25A H -0.0022 -0.2067 -0.2554 0.015 Uiso 1 1 calc R . . 0
C26 C 0.0188(12) -0.0685(10) -0.1420(5) 0.0111(11) Uani 1 1 d . . . 0
C27 C -0.0111(10) -0.1994(10) -0.0557(4) 0.0122(10) Uani 1 1 d . . . 0
C28 C -0.0177(10) -0.0882(9) 0.0278(5) 0.0099(10) Uani 1 1 d . . . 0
C29 C -0.1225(17) -0.0266(16) 0.2923(7) 0.0129(18) Uani 1 1 d . . . 0
C30 C 0.0461(17) 0.0281(13) -0.4104(7) 0.0141(18) Uani 1 1 d . . . 0
O11 O -0.6430(14) -0.0849(14) 0.3730(8) 0.049(3) Uani 1 1 d . . . 2
O12 O 0.1572(10) 0.5536(10) 0.5033(5) 0.0173(12) Uani 1 1 d . . . 2

loop_
_atom_site_aniso_label
_atom_site_aniso_U_11
_atom_site_aniso_U_22
_atom_site_aniso_U_33
_atom_site_aniso_U_23
_atom_site_aniso_U_13
_atom_site_aniso_U_12
Ba1 0.0116(2) 0.0125(2) 0.0122(2) 0.00143(17) -0.00001(17) -0.00551(18)
Ba2 0.0129(2) 0.0135(2) 0.0098(2) -0.00139(16) 0.00023(17) -0.00775(19)
O1 0.020(2) 0.011(2) 0.016(2) -0.0034(16) 0.0009(17) -0.0064(17)
O2 0.018(2) 0.026(3) 0.011(2) -0.0010(19) 0.0008(18) -0.016(2)
O3 0.016(2) 0.016(2) 0.013(2) -0.0025(18) -0.0017(17) -0.0083(18)
O4 0.016(2) 0.013(3) 0.013(3) -0.0032(19) -0.0022(19) -0.004(2)
O5 0.021(3) 0.012(2) 0.014(3) -0.003(2) 0.003(2) -0.008(2)
O6 0.020(2) 0.012(2) 0.019(2) -0.0036(17) -0.0012(18) -0.0058(18)
O7 0.032(3) 0.018(3) 0.012(3) -0.001(2) -0.001(2) -0.017(3)
O8 0.016(2) 0.015(3) 0.015(3) -0.004(2) 0.004(2) -0.008(2)
O9 0.014(2) 0.0095(19) 0.013(2) 0.0002(17) -0.0023(16) -0.0031(16)
O10 0.0141(19) 0.019(2) 0.011(2) 0.0022(18) -0.0016(17) -0.0104(18)
C1 0.010(2) 0.012(3) 0.009(2) -0.0021(19) 0.0011(19) -0.005(2)
C2 0.010(3) 0.013(3) 0.010(3) -0.002(2) 0.001(2) -0.005(2)
C3 0.012(2) 0.012(3) 0.012(3) -0.003(2) 0.001(2) -0.007(2)
C4 0.012(2) 0.009(2) 0.013(3) -0.001(2) 0.001(2) -0.006(2)
C5 0.011(3) 0.014(3) 0.010(3) -0.003(2) 0.001(2) -0.006(2)
C6 0.007(2) 0.018(3) 0.010(3) 0.000(2) 0.001(2) -0.007(2)
C7 0.012(2) 0.011(2) 0.012(2) -0.002(2) -0.005(2) -0.002(2)
C8 0.015(3) 0.014(3) 0.010(2) 0.000(2) 0.000(2) -0.005(2)
C9 0.012(3) 0.006(2) 0.011(3) 0.0042(19) -0.001(2) -0.002(2)
C10 0.014(2) 0.011(3) 0.012(3) -0.004(2) 0.001(2) -0.006(2)
C11 0.011(2) 0.010(3) 0.011(3) -0.0024(19) 0.000(2) -0.004(2)
C12 0.012(2) 0.013(3) 0.011(3) 0.000(2) -0.0012(19) -0.006(2)
C13 0.011(2) 0.013(3) 0.008(2) -0.0008(19) -0.001(2) -0.004(2)
C14 0.007(3) 0.007(3) 0.009(3) -0.004(2) -0.003(2) -0.001(2)
C15 0.014(4) 0.013(4) 0.010(3) -0.005(3) 0.002(3) -0.007(3)
C16 0.014(2) 0.014(3) 0.006(2) -0.0010(19) -0.0001(19) -0.006(2)
C17 0.011(3) 0.012(3) 0.014(3) -0.001(2) 0.002(2) -0.005(2)
C18 0.015(3) 0.011(3) 0.011(3) -0.003(2) 0.001(2) -0.004(2)
C19 0.016(3) 0.012(3) 0.011(3) -0.001(2) -0.002(2) -0.008(2)
C20 0.008(3) 0.011(3) 0.013(3) -0.005(2) 0.003(2) -0.004(2)
C21 0.012(3) 0.014(3) 0.008(3) -0.002(2) 0.003(2) -0.005(2)
C22 0.011(2) 0.011(2) 0.010(2) -0.0033(19) 0.0003(19) -0.003(2)
C23 0.012(2) 0.013(3) 0.011(3) 0.001(2) 0.001(2) -0.005(2)
C24 0.012(3) 0.011(3) 0.012(3) 0.001(2) -0.001(2) -0.006(2)
C25 0.013(2) 0.015(3) 0.011(3) 0.000(2) -0.001(2) -0.009(2)
C26 0.015(3) 0.010(3) 0.008(3) -0.002(2) -0.002(2) -0.005(2)
C27 0.015(3) 0.017(3) 0.008(2) -0.003(2) 0.001(2) -0.009(2)
C28 0.007(2) 0.010(3) 0.011(3) -0.0005(19) 0.000(2) -0.001(2)
C29 0.015(4) 0.012(4) 0.011(3) 0.004(3) -0.003(3) -0.006(3)
C30 0.019(3) 0.008(3) 0.015(3) -0.003(3) 0.003(3) -0.005(3)
O11 0.026(4) 0.036(5) 0.066(6) 0.017(4) 0.017(4) -0.004(3)
O12 0.014(3) 0.020(3) 0.022(3) -0.006(2) 0.000(2) -0.009(2)

loop_
_atom_type_symbol
_atom_type_description
_atom_type_scat_dispersion_real
_atom_type_scat_dispersion_imag
_atom_type_scat_source
C C -0.0020 0.0020 'WCROMER Program in WinGX L.Kissel & R.H.Pratt Acta Cryst A46 170 1990'
H H 0.0000 0.0000 'WCROMER Program in WinGX L.Kissel & R.H.Pratt Acta Cryst A46 170 1990'
O O -0.0041 0.0074 'WCROMER Program in WinGX L.Kissel & R.H.Pratt Acta Cryst A46 170 1990'
Ba Ba -0.4622 2.6692 'WCROMER Program in WinGX L.Kissel & R.H.Pratt Acta Cryst A46 170 1990'

loop_
_geom_angle_atom_site_label_1
_geom_angle_atom_site_label_2
_geom_angle_atom_site_label_3
_geom_angle
_geom_angle_site_symmetry_1
_geom_angle_site_symmetry_3
_geom_angle_publ_flag
Ba2 Ba1 O2 79.77(10) . 1_554 ?
Ba2 Ba1 O3 41.05(8) . 1_554 ?
Ba2 Ba1 O4 44.44(12) . . ?
Ba2 Ba1 O5 138.95(16) . 1_545 ?
Ba2 Ba1 O7 84.97(14) . . ?
Ba2 Ba1 O8 40.13(13) . . ?
Ba2 Ba1 O9 67.69(11) . 1_556 ?
Ba2 Ba1 O10 137.80(11) . 1_456 ?
Ba2 Ba1 C14 58.20(14) . 1_554 ?
Ba2 Ba1 C29 62.55(19) . . ?
Ba2 Ba1 O11 130.81(19) . . ?
O2 Ba1 O3 41.71(14) 1_554 1_554 ?
O2 Ba1 O4 99.97(16) 1_554 . ?
O2 Ba1 O5 127.9(2) 1_554 1_545 ?
O2 Ba1 O7 83.10(19) 1_554 . ?
O2 Ba1 O8 74.71(16) 1_554 . ?
O2 Ba1 O9 145.46(14) 1_554 1_556 ?
O2 Ba1 O10 75.35(14) 1_554 1_456 ?
O2 Ba1 C14 21.58(16) 1_554 1_554 ?
O2 Ba1 C29 72.9(2) 1_554 . ?
O2 Ba1 O11 60.8(2) 1_554 . ?
O3 Ba1 O4 61.27(14) 1_554 . ?
O3 Ba1 O5 164.74(16) 1_554 1_545 ?
O3 Ba1 O7 94.30(16) 1_554 . ?
O3 Ba1 O8 58.30(16) 1_554 . ?
O3 Ba1 O9 108.49(13) 1_554 1_556 ?
O3 Ba1 O10 101.60(13) 1_554 1_456 ?
O3 Ba1 C14 22.05(15) 1_554 1_554 ?
O3 Ba1 C29 72.4(2) 1_554 . ?
O3 Ba1 O11 101.7(2) 1_554 . ?
O4 Ba1 O5 131.76(19) . 1_545 ?
O4 Ba1 O7 126.45(19) . . ?
O4 Ba1 O8 83.78(18) . . ?
O4 Ba1 O9 64.71(15) . 1_556 ?
O4 Ba1 O10 107.67(17) . 1_456 ?
O4 Ba1 C14 83.19(18) . 1_554 ?
O4 Ba1 C29 106.2(2) . . ?
O4 Ba1 O11 158.9(2) . . ?
O5 Ba1 O7 71.55(18) 1_545 . ?
O5 Ba1 O8 111.3(2) 1_545 . ?
O5 Ba1 O9 76.13(19) 1_545 1_556 ?
O5 Ba1 O10 82.65(19) 1_545 1_456 ?
O5 Ba1 C14 144.5(2) 1_545 1_554 ?
O5 Ba1 C29 94.4(2) 1_545 . ?
O5 Ba1 O11 67.2(2) 1_545 . ?
O7 Ba1 O8 45.08(19) . . ?
O7 Ba1 O9 82.81(18) . 1_556 ?
O7 Ba1 O10 124.38(19) . 1_456 ?
O7 Ba1 C14 82.3(2) . 1_554 ?
O7 Ba1 C29 23.7(2) . . ?
O7 Ba1 O11 63.5(2) . . ?
O8 Ba1 O9 73.01(17) . 1_556 ?
O8 Ba1 O10 149.38(17) . 1_456 ?
O8 Ba1 C14 59.2(2) . 1_554 ?
O8 Ba1 C29 22.5(2) . . ?
O8 Ba1 O11 98.1(2) . . ?
O9 Ba1 O10 137.62(15) 1_556 1_456 ?
O9 Ba1 C14 124.74(18) 1_556 1_554 ?
O9 Ba1 C29 81.8(2) 1_556 . ?
O9 Ba1 O11 136.0(2) 1_556 . ?
O10 Ba1 C14 93.29(17) 1_456 1_554 ?
O10 Ba1 C29 136.7(2) 1_456 . ?
O10 Ba1 O11 61.2(2) 1_456 . ?
C14 Ba1 C29 64.8(2) 1_554 . ?
C14 Ba1 O11 79.8(2) 1_554 . ?
C29 Ba1 O11 77.7(3) . . ?
Ba1 Ba2 Ba1 105.484(10) . 1_655 ?
Ba1 Ba2 Ba1 113.721(10) . 1_565 ?
Ba1 Ba2 Ba1 120.753(9) 1_655 1_565 ?
Ba1 Ba2 O2 127.44(12) . 1_654 ?
Ba1 Ba2 O2 40.48(11) 1_655 1_654 ?
Ba1 Ba2 O2 118.49(12) 1_565 1_654 ?
Ba1 Ba2 O3 51.74(11) . 1_554 ?
Ba1 Ba2 O3 155.53(11) 1_655 1_554 ?
Ba1 Ba2 O3 80.97(10) 1_565 1_554 ?
Ba1 Ba2 O4 42.34(12) . . ?
Ba1 Ba2 O4 103.33(11) 1_655 . ?
Ba1 Ba2 O4 80.57(12) 1_565 . ?
Ba1 Ba2 O5 84.36(15) . . ?
Ba1 Ba2 O5 114.59(16) 1_655 . ?
Ba1 Ba2 O5 35.55(15) 1_565 . ?
Ba1 Ba2 O7 140.50(18) . 1_565 ?
Ba1 Ba2 O7 113.94(18) 1_655 1_565 ?
Ba1 Ba2 O7 41.92(15) 1_565 1_565 ?
Ba1 Ba2 O8 40.67(12) . . ?
Ba1 Ba2 O8 91.04(13) 1_655 . ?
Ba1 Ba2 O8 146.57(13) 1_565 . ?
Ba1 Ba2 O10 71.39(10) . 1_556 ?
Ba1 Ba2 O10 38.33(10) 1_655 1_556 ?
Ba1 Ba2 O10 121.26(12) 1_565 1_556 ?
Ba1 Ba2 C15 65.19(18) . . ?
Ba1 Ba2 C15 105.85(19) 1_655 . ?
Ba1 Ba2 C15 58.61(18) 1_565 . ?
Ba1 Ba2 O12 131.36(14) . . ?
Ba1 Ba2 O12 52.81(13) 1_655 . ?
Ba1 Ba2 O12 67.94(13) 1_565 . ?
O2 Ba2 O3 141.99(16) 1_654 1_554 ?
O2 Ba2 O4 143.48(16) 1_654 . ?
O2 Ba2 O5 139.5(2) 1_654 . ?
O2 Ba2 O7 86.8(2) 1_654 1_565 ?
O2 Ba2 O8 91.95(18) 1_654 . ?
O2 Ba2 O10 77.11(15) 1_654 1_556 ?
O2 Ba2 C15 143.2(2) 1_654 . ?
O2 Ba2 O12 67.78(18) 1_654 . ?
O3 Ba2 O4 66.97(16) 1_554 . ?
O3 Ba2 O5 75.66(19) 1_554 . ?
O3 Ba2 O7 89.6(2) 1_554 1_565 ?
O3 Ba2 O8 65.93(17) 1_554 . ?
O3 Ba2 O10 122.68(15) 1_554 1_556 ?
O3 Ba2 C15 74.6(2) 1_554 . ?
O3 Ba2 O12 146.74(16) 1_554 . ?
O4 Ba2 O5 45.7(2) . . ?
O4 Ba2 O7 121.4(2) . 1_565 ?
O4 Ba2 O8 82.24(17) . . ?
O4 Ba2 O10 66.45(15) . 1_556 ?
O4 Ba2 C15 23.6(2) . . ?
O4 Ba2 O12 95.55(18) . . ?
O5 Ba2 O7 77.4(2) . 1_565 ?
O5 Ba2 O8 124.7(2) . . ?
O5 Ba2 O10 94.1(2) . 1_556 ?
O5 Ba2 C15 23.1(2) . . ?
O5 Ba2 O12 72.2(2) . . ?
O7 Ba2 O8 137.0(2) 1_565 . ?
O7 Ba2 O10 143.9(2) 1_565 1_556 ?
O7 Ba2 C15 100.5(2) 1_565 . ?
O7 Ba2 O12 75.4(2) 1_565 . ?
O8 Ba2 O10 76.44(17) . 1_556 ?
O8 Ba2 C15 105.6(2) . . ?
O8 Ba2 O12 142.48(19) . . ?
O10 Ba2 C15 76.0(2) 1_556 . ?
O10 Ba2 O12 68.59(18) 1_556 . ?
C15 Ba2 O12 79.2(2) . . ?
Ba1 O2 Ba2 101.18(16) 1_556 1_456 ?
Ba1 O2 C14 102.4(5) 1_556 . ?
Ba2 O2 C14 126.3(5) 1_456 . ?
Ba1 O3 Ba2 87.20(14) 1_556 1_556 ?
Ba1 O3 C14 83.0(5) 1_556 . ?
Ba2 O3 C14 133.3(5) 1_556 . ?
Ba1 O4 Ba2 93.22(17) . . ?
Ba1 O4 C15 162.2(6) . . ?
Ba2 O4 C15 89.2(6) . . ?
Ba1 O5 Ba2 108.7(2) 1_565 . ?
Ba1 O5 C15 153.4(6) 1_565 . ?
Ba2 O5 C15 97.9(6) . . ?
Ba1 O7 Ba2 102.2(2) . 1_545 ?
Ba1 O7 C29 85.7(6) . . ?
Ba2 O7 C29 160.7(7) 1_545 . ?
Ba1 O8 Ba2 99.21(18) . . ?
Ba1 O8 C29 100.2(6) . . ?
Ba2 O8 C29 159.8(6) . . ?
Ba1 O9 C30 128.8(5) 1_554 . ?
Ba1 O10 Ba2 103.03(15) 1_654 1_554 ?
Ba1 O10 C30 133.6(6) 1_654 . ?
Ba2 O10 C30 123.1(6) 1_554 . ?
H1A C1 C2 120.9 . . ?
H1A C1 C13 120.9 . . ?
C2 C1 C13 118.3(6) . . ?
C1 C2 C3 119.9(7) . . ?
C1 C2 C14 120.4(7) . . ?
C3 C2 C14 119.7(7) . . ?
C2 C3 H3A 119.2 . . ?
C2 C3 C4 121.7(6) . . ?
H3A C3 C4 119.2 . . ?
C3 C4 H4A 121.3 . . ?
C3 C4 C5 117.4(6) . . ?
H4A C4 C5 121.3 . . ?
C4 C5 C6 130.6(6) . . ?
C4 C5 C13 120.4(6) . . ?
C6 C5 C13 108.9(6) . . ?
C5 C6 C7 131.1(6) . . ?
C5 C6 C11 108.7(6) . . ?
C7 C6 C11 120.2(6) . . ?
C6 C7 H7A 121.0 . . ?
C6 C7 C8 118.0(6) . . ?
H7A C7 C8 121.0 . . ?
C7 C8 H8A 118.8 . . ?
C7 C8 C9 122.5(6) . . ?
H8A C8 C9 118.8 . . ?
C8 C9 C10 119.3(6) . . ?
C8 C9 C15 119.0(6) . . ?
C10 C9 C15 121.6(7) . . ?
C9 C10 H10A 120.9 . . ?
C9 C10 C11 118.2(6) . . ?
H10A C10 C11 120.9 . . ?
C6 C11 C10 121.9(6) . . ?
C6 C11 C12 108.9(5) . . ?
C10 C11 C12 129.0(6) . . ?
O1 C12 C11 127.7(6) . . ?
O1 C12 C13 127.1(6) . . ?
C11 C12 C13 105.1(5) . . ?
C1 C13 C5 122.2(6) . . ?
C1 C13 C12 129.6(6) . . ?
C5 C13 C12 108.2(5) . . ?
Ba1 C14 O2 56.0(4) 1_556 . ?
Ba1 C14 O3 74.9(5) 1_556 . ?
Ba1 C14 C2 146.4(5) 1_556 . ?
O2 C14 O3 121.6(8) . . ?
O2 C14 C2 119.1(7) . . ?
O3 C14 C2 119.3(7) . . ?
Ba2 C15 O4 67.1(5) . . ?
Ba2 C15 O5 59.0(5) . . ?
Ba2 C15 C9 154.6(6) . . ?
O4 C15 O5 121.8(9) . . ?
O4 C15 C9 119.1(8) . . ?
O5 C15 C9 119.0(8) . . ?
H16A C16 C17 121.1 . . ?
H16A C16 C28 121.1 . . ?
C17 C16 C28 117.7(6) . . ?
C16 C17 C18 119.9(6) . . ?
C16 C17 C29 121.1(7) . . ?
C18 C17 C29 118.8(7) . . ?
C17 C18 H18A 118.9 . . ?
C17 C18 C19 122.1(6) . . ?
H18A C18 C19 118.9 . . ?
C18 C19 H19A 120.9 . . ?
C18 C19 C20 118.3(6) . . ?
H19A C19 C20 120.9 . . ?
C19 C20 C21 132.0(6) . . ?
C19 C20 C28 119.8(6) . . ?
C21 C20 C28 108.3(5) . . ?
C20 C21 C22 131.5(6) . . ?
C20 C21 C26 108.9(6) . . ?
C22 C21 C26 119.6(6) . . ?
C21 C22 H22A 120.9 . . ?
C21 C22 C23 118.3(6) . . ?
H22A C22 C23 120.9 . . ?
C22 C23 H23A 119.3 . . ?
C22 C23 C24 121.4(6) . . ?
H23A C23 C24 119.3 . . ?
C23 C24 C25 120.4(7) . . ?
C23 C24 C30 120.9(7) . . ?
C25 C24 C30 118.7(7) . . ?
C24 C25 H25A 121.2 . . ?
C24 C25 C26 117.7(6) . . ?
H25A C25 C26 121.2 . . ?
C21 C26 C25 122.6(6) . . ?
C21 C26 C27 108.8(5) . . ?
C25 C26 C27 128.6(6) . . ?
O6 C27 C26 127.0(6) . . ?
O6 C27 C28 127.6(6) . . ?
C26 C27 C28 105.4(5) . . ?
C16 C28 C20 122.1(6) . . ?
C16 C28 C27 129.5(6) . . ?
C20 C28 C27 108.4(5) . . ?
Ba1 C29 O7 70.6(5) . . ?
Ba1 C29 O8 57.3(5) . . ?
Ba1 C29 C17 155.6(6) . . ?
O7 C29 O8 123.0(9) . . ?
O7 C29 C17 119.0(9) . . ?
O8 C29 C17 118.0(8) . . ?
O9 C30 O10 125.4(9) . . ?
O9 C30 C24 118.0(8) . . ?
O10 C30 C24 116.5(8) . . ?

loop_
_geom_bond_atom_site_label_1
_geom_bond_atom_site_label_2
_geom_bond_distance
_geom_bond_site_symmetry_2
_geom_bond_publ_flag
Ba1 Ba2 4.1743(4) . ?
Ba1 O2 2.864(5) 1_554 ?
Ba1 O3 3.282(5) 1_554 ?
Ba1 O4 2.816(6) . ?
Ba1 O5 2.737(7) 1_545 ?
Ba1 O7 3.049(7) . ?
Ba1 O8 2.756(6) . ?
Ba1 O9 2.779(5) 1_556 ?
Ba1 O10 2.755(5) 1_456 ?
Ba1 C14 3.373(9) 1_554 ?
Ba1 C29 3.223(11) . ?
Ba1 O11 2.744(12) . ?
Ba2 Ba1 4.3278(5) 1_655 ?
Ba2 Ba1 4.4595(5) 1_565 ?
Ba2 O2 2.737(5) 1_654 ?
Ba2 O3 2.745(5) 1_554 ?
Ba2 O4 2.927(6) . ?
Ba2 O5 2.750(7) . ?
Ba2 O7 2.671(7) 1_565 ?
Ba2 O8 2.725(6) . ?
Ba2 O10 2.774(5) 1_556 ?
Ba2 C15 3.177(10) . ?
Ba2 O12 2.808(6) . ?
O1 C12 1.216(8) . ?
O2 Ba1 2.864(5) 1_556 ?
O2 Ba2 2.737(5) 1_456 ?
O2 C14 1.270(10) . ?
O3 Ba1 3.282(5) 1_556 ?
O3 Ba2 2.745(5) 1_556 ?
O3 C14 1.276(9) . ?
O4 C15 1.274(11) . ?
O5 Ba1 2.737(7) 1_565 ?
O5 C15 1.257(12) . ?
O6 C27 1.212(8) . ?
O7 Ba2 2.671(7) 1_545 ?
O7 C29 1.298(12) . ?
O8 C29 1.253(12) . ?
O9 Ba1 2.779(5) 1_554 ?
O9 C30 1.240(11) . ?
O10 Ba1 2.755(5) 1_654 ?
O10 Ba2 2.774(5) 1_554 ?
O10 C30 1.276(11) . ?
C1 H1A 0.9500 . ?
C1 C2 1.399(10) . ?
C1 C13 1.381(8) . ?
C2 C3 1.415(10) . ?
C2 C14 1.478(12) . ?
C3 H3A 0.9500 . ?
C3 C4 1.414(9) . ?
C4 H4A 0.9500 . ?
C4 C5 1.393(9) . ?
C5 C6 1.484(10) . ?
C5 C13 1.414(9) . ?
C6 C7 1.382(9) . ?
C6 C11 1.406(9) . ?
C7 H7A 0.9500 . ?
C7 C8 1.392(8) . ?
C8 H8A 0.9500 . ?
C8 C9 1.399(9) . ?
C9 C10 1.404(9) . ?
C9 C15 1.501(12) . ?
C10 H10A 0.9500 . ?
C10 C11 1.384(9) . ?
C11 C12 1.504(9) . ?
C12 C13 1.512(9) . ?
C14 Ba1 3.373(9) 1_556 ?
C16 H16A 0.9500 . ?
C16 C17 1.408(9) . ?
C16 C28 1.391(8) . ?
C17 C18 1.409(9) . ?
C17 C29 1.505(12) . ?
C18 H18A 0.9500 . ?
C18 C19 1.390(8) . ?
C19 H19A 0.9500 . ?
C19 C20 1.393(8) . ?
C20 C21 1.484(9) . ?
C20 C28 1.419(9) . ?
C21 C22 1.390(8) . ?
C21 C26 1.402(9) . ?
C22 H22A 0.9500 . ?
C22 C23 1.401(8) . ?
C23 H23A 0.9500 . ?
C23 C24 1.394(10) . ?
C24 C25 1.400(10) . ?
C24 C30 1.527(13) . ?
C25 H25A 0.9500 . ?
C25 C26 1.381(9) . ?
C26 C27 1.498(10) . ?
C27 C28 1.499(9) . ?
